data_7206565
loop_
_publ_author_name
'Sun, Di'
'Liu, Fu-Jing'
'Hao, Hong-Jun'
'Li, Yun-Hua'
'Zhang, Na'
'Huang, Rong-Bin'
'Zheng, Lan-Sun'

_publ_section_title
;
 A novel arenedisulfonate-templated 1D silver ladder constructed from
 4-aminobenzonitrile ligand
;
_journal_issue 19
_journal_name_full CrystEngComm
_journal_page_first 5661
_journal_paper_doi 10.1039/c1ce05622k
_journal_volume 13
_journal_year 2011
_chemical_formula_moiety 'C14 H12 Ag N4, N O3 '
_chemical_formula_sum 'C14 H12 Ag N5 O3'
_chemical_formula_weight 406.16
_chemical_name_systematic
;
?
;
_space_group_IT_number 14
_symmetry_cell_setting monoclinic
_symmetry_space_group_name_Hall '-P 2yn'
_symmetry_space_group_name_H-M 'P 1 21/n 1'
_atom_sites_solution_hydrogens geom
_atom_sites_solution_primary direct
_atom_sites_solution_secondary difmap
_audit_creation_method SHELXL-97
_cell_angle_alpha 90.00
_cell_angle_beta 92.018(4)
_cell_angle_gamma 90.00
_cell_formula_units_Z 4
_cell_length_a 9.2284(18)
_cell_length_b 9.4398(19)
_cell_length_c 17.845(4)
_cell_measurement_reflns_used 3454
_cell_measurement_temperature 173(2)
_cell_measurement_theta_max 56.511
_cell_measurement_theta_min 4.568
_cell_volume 1553.6(6)
_computing_cell_refinement RAPID-AUTO
_computing_data_collection 'RAPID-AUTO (Rigaku Corporation, 1998)'
_computing_data_reduction 'CrystalStructure (Rigaku/MSC and Rigaku Corporation, 2002)'
_computing_molecular_graphics 'SHELXL-97 (Sheldrick, 1997)'
_computing_publication_material 'SHELXL-97 (Sheldrick, 1997)'
_computing_structure_refinement 'SHELXL-97 (Sheldrick, 1997)'
_computing_structure_solution 'SHELXS-97 (Sheldrick, 1997)'
_diffrn_ambient_temperature 173(2)
_diffrn_measured_fraction_theta_full 0.962
_diffrn_measured_fraction_theta_max 0.962
_diffrn_measurement_device_type 'Rigaku RAXIS-RAPID'
_diffrn_measurement_method '\w scan'
_diffrn_radiation_source 'fine-focus sealed tube'
_diffrn_radiation_type MoK\a
_diffrn_radiation_wavelength 0.71073
_diffrn_reflns_av_R_equivalents 0.0193
_diffrn_reflns_av_sigmaI/netI 0.0262
_diffrn_reflns_limit_h_max 8
_diffrn_reflns_limit_h_min -10
_diffrn_reflns_limit_k_max 11
_diffrn_reflns_limit_k_min -11
_diffrn_reflns_limit_l_max 12
_diffrn_reflns_limit_l_min -21
_diffrn_reflns_number 6204
_diffrn_reflns_theta_full 25.00
_diffrn_reflns_theta_max 25.00
_diffrn_reflns_theta_min 2.28
_exptl_absorpt_coefficient_mu 1.319
_exptl_absorpt_correction_T_max 0.8794
_exptl_absorpt_correction_T_min 0.7783
_exptl_absorpt_correction_type multi-scan
_exptl_absorpt_process_details 'ABSCOR (Higashi, 1995)'
_exptl_crystal_colour colorless
_exptl_crystal_density_diffrn 1.737
_exptl_crystal_density_method 'not measured'
_exptl_crystal_description block
_exptl_crystal_F_000 808
_exptl_crystal_size_max 0.20
_exptl_crystal_size_mid 0.20
_exptl_crystal_size_min 0.10
_refine_diff_density_max 0.689
_refine_diff_density_min -0.360
_refine_diff_density_rms 0.079
_refine_ls_extinction_method none
_refine_ls_goodness_of_fit_ref 1.143
_refine_ls_hydrogen_treatment constr
_refine_ls_matrix_type full
_refine_ls_number_parameters 208
_refine_ls_number_reflns 2616
_refine_ls_number_restraints 0
_refine_ls_restrained_S_all 1.143
_refine_ls_R_factor_all 0.0414
_refine_ls_R_factor_gt 0.0379
_refine_ls_shift/su_max 0.003
_refine_ls_shift/su_mean 0.001
_refine_ls_structure_factor_coef Fsqd
_refine_ls_weighting_details 'calc w=1/[\s^2^(Fo^2^)+(0.0402P)^2^+2.1530P] where P=(Fo^2^+2Fc^2^)/3'
_refine_ls_weighting_scheme calc
_refine_ls_wR_factor_gt 0.0929
_refine_ls_wR_factor_ref 0.0954
_reflns_number_gt 2431
_reflns_number_total 2616
_reflns_threshold_expression >2sigma(I)
_cod_data_source_file c1ce05622k.txt
_cod_data_source_block p2
_cod_original_cell_volume 1553.6(5)
_cod_original_sg_symbol_H-M 'P 21/n '
_cod_database_code 7206565

loop_
_symmetry_equiv_pos_as_xyz
'x, y, z'
'-x+1/2, y+1/2, -z+1/2'
'-x, -y, -z'
'x-1/2, -y-1/2, z-1/2'

loop_
_atom_site_label
_atom_site_type_symbol
_atom_site_fract_x
_atom_site_fract_y
_atom_site_fract_z
_atom_site_U_iso_or_equiv
_atom_site_adp_type
_atom_site_occupancy
_atom_site_symmetry_multiplicity
_atom_site_calc_flag
_atom_site_refinement_flags
Ag1 Ag 0.61359(3) 0.25718(3) 0.728854(16) 0.03576(14) Uani 1 1 d .
C1 C 0.6208(4) 0.7064(4) 0.5204(2) 0.0267(8) Uani 1 1 d .
H1A H 0.5962 0.7587 0.5636 0.032 Uiso 1 1 calc R
C2 C 0.6111(4) 0.7691(4) 0.4500(2) 0.0282(9) Uani 1 1 d .
H2C H 0.5791 0.8644 0.4451 0.034 Uiso 1 1 calc R
C3 C 0.6478(4) 0.6933(4) 0.3866(2) 0.0250(8) Uani 1 1 d .
C4 C 0.6881(4) 0.5519(4) 0.3937(2) 0.0280(8) Uani 1 1 d .
H4C H 0.7091 0.4986 0.3503 0.034 Uiso 1 1 calc R
C5 C 0.6979(4) 0.4886(4) 0.4630(2) 0.0262(8) Uani 1 1 d .
H5A H 0.7258 0.3920 0.4674 0.031 Uiso 1 1 calc R
C6 C 0.6667(4) 0.5666(4) 0.52713(19) 0.0254(8) Uani 1 1 d .
C7 C 0.6768(4) 0.5009(4) 0.6000(2) 0.0274(8) Uani 1 1 d .
C11 C 0.3255(4) 0.4047(4) 0.9846(2) 0.0297(9) Uani 1 1 d .
H11A H 0.2799 0.4492 0.9423 0.036 Uiso 1 1 calc R
C12 C 0.2770(4) 0.4299(4) 1.0558(2) 0.0304(9) Uani 1 1 d .
H12A H 0.1968 0.4912 1.0623 0.037 Uiso 1 1 calc R
C13 C 0.3450(4) 0.3661(4) 1.1181(2) 0.0285(8) Uani 1 1 d .
C14 C 0.4582(5) 0.2718(4) 1.1076(2) 0.0351(10) Uani 1 1 d .
H14A H 0.5027 0.2254 1.1497 0.042 Uiso 1 1 calc R
C15 C 0.5060(5) 0.2453(4) 1.0370(2) 0.0348(10) Uani 1 1 d .
H15A H 0.5832 0.1805 1.0302 0.042 Uiso 1 1 calc R
C16 C 0.4411(4) 0.3137(4) 0.9758(2) 0.0266(8) Uani 1 1 d .
C17 C 0.4991(4) 0.2920(4) 0.9035(2) 0.0304(9) Uani 1 1 d .
N1 N 0.5507(4) 0.2737(4) 0.8470(2) 0.0403(9) Uani 1 1 d .
N2 N 0.2962(4) 0.3924(3) 1.19074(17) 0.0343(8) Uani 1 1 d .
H2A H 0.2632 0.4843 1.1927 0.041 Uiso 1 1 calc R
H2B H 0.3738 0.3847 1.2243 0.041 Uiso 1 1 calc R
N3 N 0.6871(4) 0.4482(3) 0.65730(19) 0.0354(8) Uani 1 1 d .
N4 N 0.6346(4) 0.7575(3) 0.31603(19) 0.0308(8) Uani 1 1 d .
H4A H 0.6937 0.7125 0.2831 0.037 Uiso 1 1 calc R
H4B H 0.6627 0.8509 0.3195 0.037 Uiso 1 1 calc R
N5 N 0.4310(4) 0.8622(4) 0.69135(18) 0.0357(8) Uani 1 1 d .
O1 O 0.5231(4) 0.9325(4) 0.6596(2) 0.0608(10) Uani 1 1 d .
O2 O 0.3132(4) 0.9220(3) 0.70590(19) 0.0537(9) Uani 1 1 d .
O3 O 0.4481(5) 0.7363(3) 0.7079(2) 0.0572(10) Uani 1 1 d .

loop_
_atom_site_aniso_label
_atom_site_aniso_U_11
_atom_site_aniso_U_22
_atom_site_aniso_U_33
_atom_site_aniso_U_23
_atom_site_aniso_U_13
_atom_site_aniso_U_12
Ag1 0.0364(2) 0.0494(2) 0.0221(2) 0.00365(13) 0.00972(14) 0.00571(14)
C1 0.025(2) 0.0347(19) 0.021(2) -0.0053(15) 0.0070(16) -0.0033(16)
C2 0.027(2) 0.0247(18) 0.033(2) -0.0035(15) 0.0016(18) 0.0008(15)
C3 0.0208(19) 0.0304(18) 0.0238(19) 0.0004(16) 0.0012(15) -0.0059(15)
C4 0.0227(19) 0.0335(19) 0.028(2) -0.0073(16) 0.0040(16) 0.0016(16)
C5 0.0241(19) 0.0258(17) 0.029(2) -0.0013(15) 0.0002(16) 0.0025(15)
C6 0.0214(19) 0.0324(19) 0.0223(19) 0.0029(15) 0.0023(15) -0.0043(15)
C7 0.024(2) 0.0313(19) 0.027(2) 0.0006(16) 0.0041(16) -0.0022(16)
C11 0.036(2) 0.0327(19) 0.0206(19) 0.0058(15) 0.0049(17) 0.0037(17)
C12 0.036(2) 0.0291(19) 0.027(2) 0.0004(16) 0.0133(17) 0.0022(17)
C13 0.032(2) 0.0321(19) 0.0222(19) -0.0029(16) 0.0100(16) -0.0121(17)
C14 0.027(2) 0.053(3) 0.025(2) 0.0050(18) 0.0026(18) 0.0021(18)
C15 0.022(2) 0.055(3) 0.028(2) 0.0008(18) 0.0054(18) 0.0042(18)
C16 0.026(2) 0.0345(19) 0.0198(19) -0.0026(16) 0.0076(16) -0.0055(16)
C17 0.030(2) 0.039(2) 0.023(2) -0.0004(17) 0.0033(18) -0.0023(17)
N1 0.043(2) 0.056(2) 0.0221(19) -0.0010(16) 0.0116(17) 0.0048(17)
N2 0.041(2) 0.0384(18) 0.0242(17) -0.0046(14) 0.0114(15) -0.0092(16)
N3 0.041(2) 0.0339(17) 0.032(2) 0.0030(15) 0.0042(16) -0.0027(16)
N4 0.0306(19) 0.0357(17) 0.0263(18) 0.0001(13) 0.0018(15) -0.0006(14)
N5 0.044(2) 0.040(2) 0.0231(17) -0.0039(15) 0.0030(16) -0.0046(18)
O1 0.064(2) 0.057(2) 0.065(2) -0.0080(17) 0.044(2) -0.0196(18)
O2 0.046(2) 0.0549(19) 0.062(2) 0.0004(16) 0.0190(17) 0.0055(16)
O3 0.081(3) 0.0365(18) 0.053(2) 0.0062(14) -0.007(2) 0.0026(16)

loop_
_atom_type_symbol
_atom_type_description
_atom_type_scat_dispersion_real
_atom_type_scat_dispersion_imag
_atom_type_scat_source
C C 0.0033 0.0016 'International Tables Vol C Tables 4.2.6.8 and 6.1.1.4'
H H 0.0000 0.0000 'International Tables Vol C Tables 4.2.6.8 and 6.1.1.4'
N N 0.0061 0.0033 'International Tables Vol C Tables 4.2.6.8 and 6.1.1.4'
O O 0.0106 0.0060 'International Tables Vol C Tables 4.2.6.8 and 6.1.1.4'
Ag Ag -0.8971 1.1015 'International Tables Vol C Tables 4.2.6.8 and 6.1.1.4'

loop_
_geom_angle_atom_site_label_1
_geom_angle_atom_site_label_2
_geom_angle_atom_site_label_3
_geom_angle
_geom_angle_site_symmetry_1
_geom_angle_site_symmetry_3
N1 Ag1 N2 122.71(12) . 4_665
N1 Ag1 N3 124.07(13) . .
N2 Ag1 N3 94.72(12) 4_665 .
N1 Ag1 N4 92.45(13) . 3_666
N2 Ag1 N4 124.11(12) 4_665 3_666
N3 Ag1 N4 98.91(11) . 3_666
C6 C1 C2 119.5(3) . .
C6 C1 H1A 120.3 . .
C2 C1 H1A 120.3 . .
C1 C2 C3 120.4(3) . .
C1 C2 H2C 119.8 . .
C3 C2 H2C 119.8 . .
C4 C3 C2 119.5(3) . .
C4 C3 N4 120.8(3) . .
C2 C3 N4 119.5(3) . .
C5 C4 C3 120.6(3) . .
C5 C4 H4C 119.7 . .
C3 C4 H4C 119.7 . .
C4 C5 C6 119.9(3) . .
C4 C5 H5A 120.1 . .
C6 C5 H5A 120.1 . .
C1 C6 C5 120.0(3) . .
C1 C6 C7 119.8(3) . .
C5 C6 C7 120.2(3) . .
N3 C7 C6 178.9(4) . .
C12 C11 C16 119.1(3) . .
C12 C11 H11A 120.4 . .
C16 C11 H11A 120.4 . .
C11 C12 C13 120.5(4) . .
C11 C12 H12A 119.7 . .
C13 C12 H12A 119.7 . .
C14 C13 C12 119.2(3) . .
C14 C13 N2 120.2(4) . .
C12 C13 N2 120.6(4) . .
C15 C14 C13 120.5(4) . .
C15 C14 H14A 119.7 . .
C13 C14 H14A 119.7 . .
C14 C15 C16 119.6(4) . .
C14 C15 H15A 120.2 . .
C16 C15 H15A 120.2 . .
C11 C16 C15 120.9(3) . .
C11 C16 C17 120.4(3) . .
C15 C16 C17 118.7(4) . .
N1 C17 C16 177.3(4) . .
C17 N1 Ag1 169.4(3) . .
C13 N2 Ag1 114.9(2) . 4_566
C13 N2 H2A 108.5 . .
Ag1 N2 H2A 108.5 4_566 .
C13 N2 H2B 108.5 . .
Ag1 N2 H2B 108.5 4_566 .
H2A N2 H2B 107.5 . .
C7 N3 Ag1 144.7(3) . .
C3 N4 Ag1 109.1(2) . 3_666
C3 N4 H4A 109.9 . .
Ag1 N4 H4A 109.9 3_666 .
C3 N4 H4B 109.9 . .
Ag1 N4 H4B 109.9 3_666 .
H4A N4 H4B 108.3 . .
O1 N5 O3 123.0(4) . .
O1 N5 O2 117.8(4) . .
O3 N5 O2 119.1(4) . .

loop_
_geom_bond_atom_site_label_1
_geom_bond_atom_site_label_2
_geom_bond_distance
_geom_bond_site_symmetry_2
Ag1 N1 2.211(4) .
Ag1 N2 2.319(3) 4_665
Ag1 N3 2.325(3) .
Ag1 N4 2.404(3) 3_666
C1 C6 1.390(5) .
C1 C2 1.389(5) .
C1 H1A 0.9500 .
C2 C3 1.390(5) .
C2 H2C 0.9500 .
C3 C4 1.390(5) .
C3 N4 1.400(5) .
C4 C5 1.374(5) .
C4 H4C 0.9500 .
C5 C6 1.399(5) .
C5 H5A 0.9500 .
C6 C7 1.441(5) .
C7 N3 1.138(5) .
C11 C12 1.382(5) .
C11 C16 1.383(5) .
C11 H11A 0.9500 .
C12 C13 1.394(5) .
C12 H12A 0.9500 .
C13 C14 1.390(6) .
C13 N2 1.409(4) .
C14 C15 1.373(6) .
C14 H14A 0.9500 .
C15 C16 1.386(5) .
C15 H15A 0.9500 .
C16 C17 1.429(5) .
C17 N1 1.145(5) .
N2 Ag1 2.319(3) 4_566
N2 H2A 0.9200 .
N2 H2B 0.9200 .
N4 Ag1 2.404(3) 3_666
N4 H4A 0.9200 .
N4 H4B 0.9200 .
N5 O1 1.232(4) .
N5 O3 1.234(4) .
N5 O2 1.260(4) .

loop_
_geom_hbond_atom_site_label_D
_geom_hbond_atom_site_label_H
_geom_hbond_atom_site_label_A
_geom_hbond_distance_DH
_geom_hbond_distance_HA
_geom_hbond_distance_DA
_geom_hbond_angle_DHA
_geom_hbond_site_symmetry_A
N2 H2A O1 0.92 2.41 3.048(5) 127.0 4_576
N2 H2B O3 0.92 2.31 3.165(5) 154.7 3_667
N4 H4A O2 0.92 2.20 3.111(5) 171.5 4_675
N4 H4B O2 0.92 2.20 3.090(4) 161.5 3_676
